data_4304945
loop_
_publ_author_name
'Thomas M. Klap\"otke'
'Burkhard Krumm'
'Matthias Scherr'

_publ_contact_author_address
;
Department of Chemistry and Biochemistry
Ludwig-Maximilian University
Butenandtstr. 5--13 (Haus D)
D-81377 Munich
Germany
;
_publ_contact_author_email tmk@cup.uni-muenchen.de
_publ_contact_author_fax +49-89-2180-77492
_publ_contact_author_name 'Thomas M. Klap\"otke'
_publ_contact_author_phone +49-89-2180-77491
_publ_section_title
;
Studies on the Properties of Organoselenium(IV) Fluorides and Azides
;
_journal_name_full 'Inorganic Chemistry'
_journal_page_first 4712
_journal_page_last 4722
_journal_paper_doi 10.1021/ic800051s
_journal_volume 47
_journal_year 2008
_chemical_formula_moiety 'C18 H24 N2 O Se, F H'
_chemical_formula_sum 'C18 H25 F N2 O Se'
_chemical_formula_weight 383.36
_space_group_IT_number 15
_symmetry_cell_setting monoclinic
_symmetry_Int_Tables_number 15
_symmetry_space_group_name_Hall '-C 2yc'
_symmetry_space_group_name_H-M 'C 1 2/c 1'
_atom_sites_solution_hydrogens geom
_atom_sites_solution_primary direct
_atom_sites_solution_secondary difmap
_audit_author_name 'Scherr, Matthias'
_audit_block_code (N,N)2SeO_HF_cx136_scherr
_audit_creation_date
;
'Thu Apr 12 18:04:07 2007'
;
_audit_creation_method 'form98_non/compatible with shelxl97-2'
_audit_update_record
;
'Tue Apr 17 15:44:28 2007'
;
_cell_angle_alpha 90.00
_cell_angle_beta 118.703(5)
_cell_angle_gamma 90.00
_cell_formula_units_Z 8
_cell_length_a 19.390(5)
_cell_length_b 16.059(5)
_cell_length_c 12.961(5)
_cell_measurement_reflns_used 832
_cell_measurement_temperature 100(3)
_cell_measurement_theta_max 29.9967
_cell_measurement_theta_min 3.8007
_cell_volume 3540(2)
_computing_cell_refinement
;
CrysAlis RED, Oxford Diffraction Ltd.,
Version 1.171.31.7 (release 18-10-2006 CrysAlis171 .NET)
(compiled Oct 18 2006,16:28:17)
;
_computing_data_collection
;
CrysAlis CCD, Oxford Diffraction Ltd.,
Version 1.171.31.7 (release 18-10-2006 CrysAlis171 .NET)
(compiled Oct 18 2006,16:28:17)
;
_computing_data_reduction
;
CrysAlis RED, Oxford Diffraction Ltd.,
Version 1.171.31.7 (release 18-10-2006 CrysAlis171 .NET)
(compiled Oct 18 2006,16:28:17)
;
_computing_molecular_graphics 'DIAMOND (Brandenburg, 1996)'
_computing_publication_material 'SHELXL-97 (G. M. Sheldrick. University of G\"ottingen, 97-2 version)'
_computing_structure_refinement 'SHELXL-97 (G. M. Sheldrick. University of G\"ottingen, 97-2 version)'
_computing_structure_solution
;
A. Altomare, M. C. Burla, M. Camalli, G. L. Cascarano, C. Giacovazzo, A.
Guagliardi, A. G. G. Moliterni, G. Polidori, R. Spagna: SIR97: a new tool for
crystal structure determination and refinement; J. Appl. Crystallogr. 1999,
32, 115-119.
;
_diffrn_ambient_temperature 100(3)
_diffrn_detector_area_resol_mean 15.9809
_diffrn_measured_fraction_theta_full 0.997
_diffrn_measured_fraction_theta_max 0.997
_diffrn_measurement_details
;
  1 omega   -1.00  103.00   1.0000   15.0000
omega____ theta____ kappa____ phi______ omega'___ theta'___ frames
    -       32.0000   79.0000    0.0000    0.0000    0.0000 104

  2 omega   -1.00  103.00   1.0000   15.0000
omega____ theta____ kappa____ phi______ omega'___ theta'___ frames
    -       32.0000   79.0000  120.0000    0.0000    0.0000 104

  3 omega  -65.00   39.00   1.0000   15.0000
omega____ theta____ kappa____ phi______ omega'___ theta'___ frames
    -      -32.0000   80.0000  250.0000    0.0000    0.0000 104

;
_diffrn_measurement_device_type 'Oxford Xcalibur3 CCD area-detector'
_diffrn_measurement_method 'omega scan'
_diffrn_orient_matrix_UB_11 -0.0031775007
_diffrn_orient_matrix_UB_12 -0.0287486482
_diffrn_orient_matrix_UB_13 0.0304050212
_diffrn_orient_matrix_UB_21 0.0441967667
_diffrn_orient_matrix_UB_22 0.0192418596
_diffrn_orient_matrix_UB_23 0.0246062559
_diffrn_orient_matrix_UB_31 -0.0342591860
_diffrn_orient_matrix_UB_32 0.0274879657
_diffrn_orient_matrix_UB_33 0.0146143427
_diffrn_radiation_collimation '0.5 mm collimator'
_diffrn_radiation_monochromator graphite
_diffrn_radiation_source 'fine-focus sealed tube'
_diffrn_radiation_type MoK\a
_diffrn_radiation_wavelength 0.71073
_diffrn_reflns_av_R_equivalents 0.0552
_diffrn_reflns_av_sigmaI/netI 0.1384
_diffrn_reflns_limit_h_max 13
_diffrn_reflns_limit_h_min -23
_diffrn_reflns_limit_k_max 18
_diffrn_reflns_limit_k_min -19
_diffrn_reflns_limit_l_max 15
_diffrn_reflns_limit_l_min -15
_diffrn_reflns_number 9106
_diffrn_reflns_theta_full 26.00
_diffrn_reflns_theta_max 26.00
_diffrn_reflns_theta_min 3.81
_diffrn_source_current 40_mA
_diffrn_source_power 2.00_kW
_diffrn_source_type 'Spellman generator'
_diffrn_source_voltage 50_kV
_exptl_absorpt_coefficient_mu 2.137
_exptl_absorpt_correction_T_max 0.76000
_exptl_absorpt_correction_T_min 0.59025
_exptl_absorpt_correction_type multi-scan
_exptl_absorpt_process_details
;
CrysAlis RED, Oxford Diffraction Ltd.,
Version 1.171.31.7 (release 18-10-2006 CrysAlis171 .NET)
(compiled Oct 18 2006,16:28:17)
Empirical absorption correction using spherical harmonics,
implemented in SCALE3 ABSPACK scaling algorithm.
;
_exptl_crystal_colour colorless
_exptl_crystal_density_diffrn 1.43868(16)
_exptl_crystal_density_method 'not measured'
_exptl_crystal_description block
_exptl_crystal_F_000 1584
_exptl_crystal_size_max 0.25
_exptl_crystal_size_mid 0.22
_exptl_crystal_size_min 0.13
_refine_diff_density_max 0.834
_refine_diff_density_min -1.481
_refine_diff_density_rms 0.255
_refine_ls_extinction_method none
_refine_ls_goodness_of_fit_ref 0.992
_refine_ls_hydrogen_treatment mixed
_refine_ls_matrix_type full
_refine_ls_number_parameters 212
_refine_ls_number_reflns 3470
_refine_ls_number_restraints 1
_refine_ls_restrained_S_all 0.992
_refine_ls_R_factor_all 0.0732
_refine_ls_R_factor_gt 0.0438
_refine_ls_shift/su_max 0.046
_refine_ls_shift/su_mean 0.034
_refine_ls_structure_factor_coef Fsqd
_refine_ls_weighting_details 'calc w=1/[\s^2^(Fo^2^)+(0.0534P)^2^+0.0000P] where P=(Fo^2^+2Fc^2^)/3'
_refine_ls_weighting_scheme calc
_refine_ls_wR_factor_gt 0.1173
_refine_ls_wR_factor_ref 0.1224
_reflns_number_gt 1989
_reflns_number_total 3470
_reflns_threshold_expression >2sigma(I)
_cod_data_source_file ic800051s-file001_1.cif
_cod_data_source_block cx136
_cod_original_sg_symbol_H-M 'C 2/c'
_cod_database_code 4304945
_kl_diffrn_measurement_detector_distance 50

loop_
_symmetry_equiv_pos_as_xyz
'x, y, z'
'-x, y, -z+1/2'
'x+1/2, y+1/2, z'
'-x+1/2, y+1/2, -z+1/2'
'-x, -y, -z'
'x, -y, z-1/2'
'-x+1/2, -y+1/2, -z'
'x+1/2, -y+1/2, z-1/2'

loop_
_atom_site_label
_atom_site_type_symbol
_atom_site_fract_x
_atom_site_fract_y
_atom_site_fract_z
_atom_site_U_iso_or_equiv
_atom_site_adp_type
_atom_site_occupancy
_atom_site_symmetry_multiplicity
_atom_site_calc_flag
_atom_site_refinement_flags
_atom_site_disorder_assembly
_atom_site_disorder_group
Se1 Se 0.24681(3) 0.08315(3) 0.03381(5) 0.01267(17) Uani 1 1 d . . .
F1 F 0.41641(19) 0.10161(19) 0.3012(3) 0.0259(8) Uani 1 1 d D . .
O1 O 0.28015(19) 0.0664(2) 0.1798(3) 0.0145(8) Uani 1 1 d . . .
N1 N 0.1713(2) 0.1239(3) -0.2010(4) 0.0123(10) Uani 1 1 d . . .
N2 N 0.3535(2) -0.0375(3) 0.0557(4) 0.0152(10) Uani 1 1 d . . .
C6 C 0.1315(3) 0.2142(3) -0.0860(4) 0.0132(12) Uani 1 1 d . . .
C10 C 0.1838(3) -0.0172(3) -0.0306(4) 0.0147(12) Uani 1 1 d . . .
C13 C 0.0978(3) -0.1630(3) -0.1112(5) 0.0188(13) Uani 1 1 d . . .
H13 H 0.0685 -0.2132 -0.1384 0.023 Uiso 1 1 calc R . .
C14 C 0.1727(3) -0.1582(3) -0.0980(5) 0.0175(13) Uani 1 1 d . . .
H14 H 0.1944 -0.2056 -0.1157 0.021 Uiso 1 1 calc R . .
C15 C 0.2174(3) -0.0854(3) -0.0592(4) 0.0137(11) Uani 1 1 d . . .
C16 C 0.2973(3) -0.0803(3) -0.0517(4) 0.0177(12) Uani 1 1 d . . .
H16A H 0.3166 -0.1372 -0.0527 0.021 Uiso 1 1 calc R . .
H16B H 0.2930 -0.0500 -0.1210 0.021 Uiso 1 1 calc R . .
C17 C 0.4210(3) -0.0061(3) 0.0455(5) 0.0245(14) Uani 1 1 d . . .
H17A H 0.4572 0.0226 0.1184 0.037 Uiso 1 1 calc R . .
H17B H 0.4026 0.0329 -0.0206 0.037 Uiso 1 1 calc R . .
H17C H 0.4482 -0.0527 0.0320 0.037 Uiso 1 1 calc R . .
C9 C 0.2244(3) 0.1209(3) -0.2507(5) 0.0224(13) Uani 1 1 d . . .
H9A H 0.2745 0.1472 -0.1961 0.034 Uiso 1 1 calc R . .
H9B H 0.2009 0.1508 -0.3258 0.034 Uiso 1 1 calc R . .
H9C H 0.2337 0.0628 -0.2635 0.034 Uiso 1 1 calc R . .
C7 C 0.1594(3) 0.2105(3) -0.1761(5) 0.0159(12) Uani 1 1 d . . .
H7A H 0.1201 0.2375 -0.2496 0.019 Uiso 1 1 calc R . .
H7B H 0.2095 0.2415 -0.1467 0.019 Uiso 1 1 calc R . .
C2 C 0.1419(3) 0.1681(3) 0.0984(5) 0.0151(12) Uani 1 1 d . . .
H2 H 0.1650 0.1324 0.1650 0.018 Uiso 1 1 calc R . .
C8 C 0.0957(3) 0.0846(4) -0.2786(4) 0.0202(12) Uani 1 1 d . . .
H8A H 0.0612 0.0885 -0.2431 0.030 Uiso 1 1 calc R . .
H8B H 0.1042 0.0259 -0.2900 0.030 Uiso 1 1 calc R . .
H8C H 0.0711 0.1131 -0.3549 0.030 Uiso 1 1 calc R . .
C18 C 0.3782(3) -0.0898(3) 0.1593(4) 0.0212(13) Uani 1 1 d . . .
H18A H 0.4155 -0.0590 0.2293 0.032 Uiso 1 1 calc R . .
H18B H 0.4036 -0.1402 0.1508 0.032 Uiso 1 1 calc R . .
H18C H 0.3322 -0.1054 0.1674 0.032 Uiso 1 1 calc R . .
C3 C 0.0874(3) 0.2278(3) 0.0892(5) 0.0182(13) Uani 1 1 d . . .
H3 H 0.0722 0.2323 0.1486 0.022 Uiso 1 1 calc R . .
C4 C 0.0553(3) 0.2810(3) -0.0072(5) 0.0212(13) Uani 1 1 d . . .
H4 H 0.0181 0.3219 -0.0136 0.025 Uiso 1 1 calc R . .
C11 C 0.1090(3) -0.0216(3) -0.0431(4) 0.0156(12) Uani 1 1 d . . .
H11 H 0.0874 0.0249 -0.0233 0.019 Uiso 1 1 calc R . .
C12 C 0.0651(3) -0.0948(3) -0.0849(4) 0.0179(13) Uani 1 1 d . . .
H12 H 0.0132 -0.0977 -0.0952 0.021 Uiso 1 1 calc R . .
C1 C 0.1622(3) 0.1609(3) 0.0101(4) 0.0121(11) Uani 1 1 d . . .
C5 C 0.0775(3) 0.2745(3) -0.0946(5) 0.0177(13) Uani 1 1 d . . .
H5 H 0.0556 0.3112 -0.1601 0.021 Uiso 1 1 calc R . .
H1 H 0.3658(16) 0.093(4) 0.242(5) 0.08(3) Uiso 1 1 d D . .

loop_
_atom_site_aniso_label
_atom_site_aniso_U_11
_atom_site_aniso_U_22
_atom_site_aniso_U_33
_atom_site_aniso_U_23
_atom_site_aniso_U_13
_atom_site_aniso_U_12
Se1 0.0125(3) 0.0122(3) 0.0124(3) -0.0006(3) 0.0052(2) -0.0006(3)
F1 0.0162(19) 0.029(2) 0.0222(19) 0.0020(15) 0.0011(17) -0.0021(15)
O1 0.015(2) 0.020(2) 0.0071(18) 0.0030(15) 0.0046(17) 0.0015(15)
N1 0.012(3) 0.012(2) 0.012(2) -0.0022(18) 0.006(2) -0.0004(18)
N2 0.015(3) 0.015(2) 0.013(2) -0.0007(19) 0.005(2) -0.0018(19)
C6 0.014(3) 0.014(3) 0.011(3) 0.000(2) 0.005(3) -0.002(2)
C10 0.016(3) 0.014(3) 0.012(3) 0.001(2) 0.006(3) -0.002(2)
C13 0.023(3) 0.012(3) 0.018(3) -0.002(2) 0.007(3) -0.003(2)
C14 0.021(3) 0.013(3) 0.016(3) -0.002(2) 0.008(3) -0.001(2)
C15 0.013(3) 0.015(3) 0.008(3) 0.000(2) 0.000(2) 0.003(2)
C16 0.020(3) 0.015(3) 0.016(3) -0.001(3) 0.007(3) 0.003(3)
C17 0.016(3) 0.023(3) 0.035(4) -0.001(3) 0.013(3) -0.001(3)
C9 0.023(3) 0.022(3) 0.025(3) -0.004(3) 0.014(3) -0.002(3)
C7 0.022(3) 0.011(3) 0.018(3) 0.000(2) 0.012(3) -0.001(2)
C2 0.017(3) 0.015(3) 0.014(3) -0.001(2) 0.008(3) -0.004(2)
C8 0.021(3) 0.028(3) 0.012(3) 0.000(3) 0.008(3) -0.004(3)
C18 0.020(3) 0.023(3) 0.020(3) 0.004(3) 0.009(3) 0.004(3)
C3 0.021(3) 0.019(3) 0.018(3) -0.007(3) 0.012(3) -0.001(2)
C4 0.020(3) 0.013(3) 0.029(3) -0.007(3) 0.011(3) -0.004(2)
C11 0.021(3) 0.012(3) 0.012(3) -0.002(2) 0.007(3) -0.002(2)
C12 0.014(3) 0.023(3) 0.014(3) 0.001(2) 0.005(3) -0.009(2)
C1 0.009(3) 0.010(3) 0.015(3) -0.004(2) 0.004(3) -0.003(2)
C5 0.020(3) 0.014(3) 0.017(3) -0.001(2) 0.007(3) 0.000(2)

loop_
_atom_type_symbol
_atom_type_description
_atom_type_scat_dispersion_real
_atom_type_scat_dispersion_imag
_atom_type_scat_source
C C 0.0033 0.0016 'International Tables Vol C Tables 4.2.6.8 and 6.1.1.4'
H H 0.0000 0.0000 'International Tables Vol C Tables 4.2.6.8 and 6.1.1.4'
O O 0.0106 0.0060 'International Tables Vol C Tables 4.2.6.8 and 6.1.1.4'
Se Se -0.0929 2.2259 'International Tables Vol C Tables 4.2.6.8 and 6.1.1.4'
N N 0.0061 0.0033 'International Tables Vol C Tables 4.2.6.8 and 6.1.1.4'
F F 0.0171 0.0103 'International Tables Vol C Tables 4.2.6.8 and 6.1.1.4'

loop_
_exptl_crystal_face_index_h
_exptl_crystal_face_index_k
_exptl_crystal_face_index_l
_exptl_crystal_face_perp_dist
? ? ? ?

loop_
_geom_angle_atom_site_label_1
_geom_angle_atom_site_label_2
_geom_angle_atom_site_label_3
_geom_angle
_geom_angle_site_symmetry_1
_geom_angle_site_symmetry_3
_geom_angle_publ_flag
O1 Se1 C10 99.83(19) . . ?
O1 Se1 C1 96.72(19) . . ?
C10 Se1 C1 98.8(2) . . ?
C9 N1 C8 111.7(4) . . ?
C9 N1 C7 110.3(4) . . ?
C8 N1 C7 110.4(4) . . ?
C18 N2 C16 111.8(4) . . ?
C18 N2 C17 111.6(4) . . ?
C16 N2 C17 111.5(4) . . ?
C1 C6 C5 118.8(5) . . ?
C1 C6 C7 120.9(4) . . ?
C5 C6 C7 120.2(5) . . ?
C11 C10 C15 121.3(5) . . ?
C11 C10 Se1 119.9(4) . . ?
C15 C10 Se1 118.7(4) . . ?
C14 C13 C12 120.1(5) . . ?
C14 C13 H13 119.9 . . ?
C12 C13 H13 119.9 . . ?
C13 C14 C15 121.8(5) . . ?
C13 C14 H14 119.1 . . ?
C15 C14 H14 119.1 . . ?
C14 C15 C10 117.3(5) . . ?
C14 C15 C16 120.7(5) . . ?
C10 C15 C16 122.0(5) . . ?
N2 C16 C15 111.1(4) . . ?
N2 C16 H16A 109.4 . . ?
C15 C16 H16A 109.4 . . ?
N2 C16 H16B 109.4 . . ?
C15 C16 H16B 109.4 . . ?
H16A C16 H16B 108.0 . . ?
N2 C17 H17A 109.5 . . ?
N2 C17 H17B 109.5 . . ?
H17A C17 H17B 109.5 . . ?
N2 C17 H17C 109.5 . . ?
H17A C17 H17C 109.5 . . ?
H17B C17 H17C 109.5 . . ?
N1 C9 H9A 109.5 . . ?
N1 C9 H9B 109.5 . . ?
H9A C9 H9B 109.5 . . ?
N1 C9 H9C 109.5 . . ?
H9A C9 H9C 109.5 . . ?
H9B C9 H9C 109.5 . . ?
N1 C7 C6 111.1(4) . . ?
N1 C7 H7A 109.4 . . ?
C6 C7 H7A 109.4 . . ?
N1 C7 H7B 109.4 . . ?
C6 C7 H7B 109.4 . . ?
H7A C7 H7B 108.0 . . ?
C1 C2 C3 119.6(5) . . ?
C1 C2 H2 120.2 . . ?
C3 C2 H2 120.2 . . ?
N1 C8 H8A 109.5 . . ?
N1 C8 H8B 109.5 . . ?
H8A C8 H8B 109.5 . . ?
N1 C8 H8C 109.5 . . ?
H8A C8 H8C 109.5 . . ?
H8B C8 H8C 109.5 . . ?
N2 C18 H18A 109.5 . . ?
N2 C18 H18B 109.5 . . ?
H18A C18 H18B 109.5 . . ?
N2 C18 H18C 109.5 . . ?
H18A C18 H18C 109.5 . . ?
H18B C18 H18C 109.5 . . ?
C2 C3 C4 119.7(5) . . ?
C2 C3 H3 120.1 . . ?
C4 C3 H3 120.1 . . ?
C3 C4 C5 120.3(5) . . ?
C3 C4 H4 119.9 . . ?
C5 C4 H4 119.8 . . ?
C10 C11 C12 119.9(5) . . ?
C10 C11 H11 120.0 . . ?
C12 C11 H11 120.0 . . ?
C13 C12 C11 119.6(5) . . ?
C13 C12 H12 120.2 . . ?
C11 C12 H12 120.2 . . ?
C2 C1 C6 121.5(5) . . ?
C2 C1 Se1 118.2(4) . . ?
C6 C1 Se1 119.8(4) . . ?
C6 C5 C4 120.1(5) . . ?
C6 C5 H5 120.0 . . ?
C4 C5 H5 120.0 . . ?

loop_
_geom_bond_atom_site_label_1
_geom_bond_atom_site_label_2
_geom_bond_distance
_geom_bond_site_symmetry_2
_geom_bond_publ_flag
Se1 O1 1.701(3) . ?
Se1 C10 1.951(5) . ?
Se1 C1 1.965(5) . ?
F1 H1 0.92(5) . ?
N1 C9 1.455(6) . ?
N1 C8 1.463(6) . ?
N1 C7 1.470(6) . ?
N2 C18 1.456(6) . ?
N2 C16 1.462(6) . ?
N2 C17 1.466(6) . ?
C6 C1 1.388(7) . ?
C6 C5 1.392(7) . ?
C6 C7 1.505(7) . ?
C10 C11 1.382(7) . ?
C10 C15 1.413(7) . ?
C13 C14 1.380(7) . ?
C13 C12 1.388(7) . ?
C13 H13 0.9500 . ?
C14 C15 1.397(7) . ?
C14 H14 0.9500 . ?
C15 C16 1.507(7) . ?
C16 H16A 0.9900 . ?
C16 H16B 0.9900 . ?
C17 H17A 0.9800 . ?
C17 H17B 0.9800 . ?
C17 H17C 0.9800 . ?
C9 H9A 0.9800 . ?
C9 H9B 0.9800 . ?
C9 H9C 0.9800 . ?
C7 H7A 0.9900 . ?
C7 H7B 0.9900 . ?
C2 C1 1.382(7) . ?
C2 C3 1.389(7) . ?
C2 H2 0.9500 . ?
C8 H8A 0.9800 . ?
C8 H8B 0.9800 . ?
C8 H8C 0.9800 . ?
C18 H18A 0.9800 . ?
C18 H18B 0.9800 . ?
C18 H18C 0.9800 . ?
C3 C4 1.389(7) . ?
C3 H3 0.9500 . ?
C4 C5 1.396(7) . ?
C4 H4 0.9500 . ?
C11 C12 1.398(7) . ?
C11 H11 0.9500 . ?
C12 H12 0.9500 . ?
C5 H5 0.9500 . ?

loop_
_geom_contact_atom_site_label_1
_geom_contact_atom_site_label_2
_geom_contact_distance
_geom_contact_site_symmetry_1
_geom_contact_site_symmetry_2
_geom_contact_publ_flag
? ? ? ? ? ?

loop_
_geom_hbond_atom_site_label_D
_geom_hbond_atom_site_label_H
_geom_hbond_atom_site_label_A
_geom_hbond_distance_DH
_geom_hbond_distance_HA
_geom_hbond_distance_DA
_geom_hbond_angle_DHA
_geom_hbond_site_symmetry_A
_geom_hbond_publ_flag
? ? ? ? ? ? ? ? ?

loop_
_geom_torsion_atom_site_label_1
_geom_torsion_atom_site_label_2
_geom_torsion_atom_site_label_3
_geom_torsion_atom_site_label_4
_geom_torsion
_geom_torsion_site_symmetry_1
_geom_torsion_site_symmetry_2
_geom_torsion_site_symmetry_3
_geom_torsion_site_symmetry_4
_geom_torsion_publ_flag
O1 Se1 C10 C11 80.1(4) . . . . ?
C1 Se1 C10 C11 -18.3(5) . . . . ?
O1 Se1 C10 C15 -97.3(4) . . . . ?
C1 Se1 C10 C15 164.2(4) . . . . ?
C12 C13 C14 C15 -0.5(8) . . . . ?
C13 C14 C15 C10 1.8(8) . . . . ?
C13 C14 C15 C16 -176.7(5) . . . . ?
C11 C10 C15 C14 -1.4(8) . . . . ?
Se1 C10 C15 C14 176.0(4) . . . . ?
C11 C10 C15 C16 177.0(5) . . . . ?
Se1 C10 C15 C16 -5.6(7) . . . . ?
C18 N2 C16 C15 74.4(5) . . . . ?
C17 N2 C16 C15 -159.9(4) . . . . ?
C14 C15 C16 N2 -138.6(5) . . . . ?
C10 C15 C16 N2 43.0(7) . . . . ?
C9 N1 C7 C6 -158.6(4) . . . . ?
C8 N1 C7 C6 77.5(5) . . . . ?
C1 C6 C7 N1 39.8(7) . . . . ?
C5 C6 C7 N1 -143.8(5) . . . . ?
C1 C2 C3 C4 -1.5(8) . . . . ?
C2 C3 C4 C5 0.1(8) . . . . ?
C15 C10 C11 C12 -0.1(8) . . . . ?
Se1 C10 C11 C12 -177.5(4) . . . . ?
C14 C13 C12 C11 -1.0(8) . . . . ?
C10 C11 C12 C13 1.3(8) . . . . ?
C3 C2 C1 C6 2.4(8) . . . . ?
C3 C2 C1 Se1 174.2(4) . . . . ?
C5 C6 C1 C2 -1.9(8) . . . . ?
C7 C6 C1 C2 174.6(5) . . . . ?
C5 C6 C1 Se1 -173.5(4) . . . . ?
C7 C6 C1 Se1 3.0(7) . . . . ?
O1 Se1 C1 C2 -12.3(4) . . . . ?
C10 Se1 C1 C2 88.8(4) . . . . ?
O1 Se1 C1 C6 159.6(4) . . . . ?
C10 Se1 C1 C6 -99.3(4) . . . . ?
C1 C6 C5 C4 0.4(8) . . . . ?
C7 C6 C5 C4 -176.1(5) . . . . ?
C3 C4 C5 C6 0.5(8) . . . . ?

loop_
_reflns_scale_group_code
_reflns_scale_meas_F
? ?

loop_
_cod_related_entry_id
_cod_related_entry_database
_cod_related_entry_code
1 ChemSpider 30660794
